data_4020488
loop_
_publ_author_name
'Robin A. Weatherhead-Kloster'
'Hugh D. Selby'
'Walter B. Miller III'
'Eugene A. Mash'

_publ_section_title
;
 Organic Crystal Engineering with 1,4-Piperazine-2,5-diones.
 6. Studies of the Hydrogen-Bond Association of
 Cyclo[(2-methylamino-4,7-dimethoxyindan-2-carboxylic acid)
 (2-amino-4,7-dimethoxyindan-2-carboxylic acid)]
;
_journal_name_full 'Journal of Organic Chemistry'
_journal_page_first 8693
_journal_page_last 8702
_journal_paper_doi 10.1021/jo0509096
_journal_volume 70
_journal_year 2005
_chemical_formula_moiety 'C25 H28 N2 O6'
_chemical_formula_sum 'C25 H28 N2 O6'
_chemical_formula_weight 452.49
_space_group_IT_number 14
_symmetry_cell_setting monoclinic
_symmetry_space_group_name_Hall '-P 2yn'
_symmetry_space_group_name_H-M 'P 1 21/n 1'
_cell_angle_alpha 90.00
_cell_angle_beta 91.436(4)
_cell_angle_gamma 90.00
_cell_formula_units_Z 4
_cell_length_a 9.5534(16)
_cell_length_b 12.199(2)
_cell_length_c 19.099(3)
_cell_measurement_temperature 170(2)
_cell_volume 2225.2(6)
_diffrn_ambient_temperature 170(2)
_diffrn_measurement_specimen_support 'glass fiber'
_exptl_crystal_density_diffrn 1.351
_cod_depositor_comments
;
The following automatic conversions were performed:
'_symmetry_cell_setting' value 'Monoclinic' changed to 'monoclinic'
according to '/home/saulius/struct/CIF-dictionaries/cif_core.dic'
dictionary named 'cif_core.dic' version 2.4.1 from 2010-06-29.

Automatic conversion script
Id: cif_fix_enum 1527 2010-12-29 10:47:43Z saulius 
;
_cod_original_sg_symbol_H-M 'P 21/n'
_cod_database_code 4020488

loop_
_symmetry_equiv_pos_as_xyz
'x, y, z'
'-x+1/2, y+1/2, -z+1/2'
'-x, -y, -z'
'x-1/2, -y-1/2, z-1/2'

loop_
_atom_site_label
_atom_site_type_symbol
_atom_site_fract_x
_atom_site_fract_y
_atom_site_fract_z
_atom_site_U_iso_or_equiv
_atom_site_adp_type
_atom_site_occupancy
_atom_site_symmetry_multiplicity
_atom_site_calc_flag
_atom_site_refinement_flags
_atom_site_disorder_assembly
_atom_site_disorder_group
O1 O 1.08649(12) 0.26416(9) 0.23976(6) 0.0304(3) Uani 1 1 d . . .
N1 N 1.16613(14) 0.23614(10) 0.13123(7) 0.0234(3) Uani 1 1 d . . .
C1 C 1.09411(16) 0.29405(12) 0.17849(8) 0.0205(3) Uani 1 1 d . . .
C1M C 1.2356(2) 0.13637(14) 0.15695(9) 0.0323(4) Uani 1 1 d . . .
H1M1 H 1.2844 0.1011 0.1185 0.048 Uiso 0.50 1 calc PR . .
H1M2 H 1.1655 0.0859 0.1752 0.048 Uiso 0.50 1 calc PR . .
H1M3 H 1.3033 0.1554 0.1944 0.048 Uiso 0.50 1 calc PR . .
H1M4 H 1.2177 0.1271 0.2069 0.048 Uiso 0.50 1 calc PR . .
H1M5 H 1.3366 0.1423 0.1502 0.048 Uiso 0.50 1 calc PR . .
H1M6 H 1.1988 0.0729 0.1310 0.048 Uiso 0.50 1 calc PR . .
C2 C 1.18930(17) 0.26622(12) 0.05756(8) 0.0220(3) Uani 1 1 d . . .
C3 C 1.14698(16) 0.17020(14) 0.00734(8) 0.0251(4) Uani 1 1 d . . .
H3A H 1.1037 0.1096 0.0336 0.030 Uiso 1 1 calc R . .
H3B H 1.0798 0.1957 -0.0295 0.030 Uiso 1 1 calc R . .
C4 C 1.28129(16) 0.13363(12) -0.02423(8) 0.0222(3) Uani 1 1 d . . .
O5 O 1.18158(13) -0.01165(10) -0.08876(6) 0.0334(3) Uani 1 1 d . . .
C5 C 1.29969(18) 0.04817(13) -0.07197(8) 0.0255(4) Uani 1 1 d . . .
C6 C 1.43053(19) 0.03221(14) -0.09915(9) 0.0306(4) Uani 1 1 d . . .
H6A H 1.4443 -0.0246 -0.1323 0.037 Uiso 1 1 calc R . .
C7 C 1.54237(19) 0.09864(15) -0.07848(9) 0.0318(4) Uani 1 1 d . . .
H7A H 1.6320 0.0866 -0.0975 0.038 Uiso 1 1 calc R . .
O8 O 1.62741(12) 0.25271(11) -0.00639(7) 0.0360(3) Uani 1 1 d . . .
C8 C 1.52456(17) 0.18215(14) -0.03047(9) 0.0270(4) Uani 1 1 d . . .
C9 C 1.39217(16) 0.19907(13) -0.00376(8) 0.0230(3) Uani 1 1 d . . .
C10 C 1.34861(16) 0.28796(14) 0.04523(9) 0.0260(4) Uani 1 1 d . . .
H10A H 1.3625 0.3611 0.0240 0.031 Uiso 1 1 calc R . .
H10B H 1.4032 0.2840 0.0899 0.031 Uiso 1 1 calc R . .
C11 C 1.7606(2) 0.24463(19) -0.03746(12) 0.0505(6) Uani 1 1 d . . .
H11A H 1.8244 0.2987 -0.0161 0.076 Uiso 1 1 calc R . .
H11B H 1.7509 0.2589 -0.0878 0.076 Uiso 1 1 calc R . .
H11C H 1.7985 0.1708 -0.0299 0.076 Uiso 1 1 calc R . .
C12 C 1.1990(2) -0.09976(16) -0.13694(10) 0.0446(5) Uani 1 1 d . . .
H12A H 1.1090 -0.1367 -0.1452 0.067 Uiso 1 1 calc R . .
H12B H 1.2672 -0.1522 -0.1174 0.067 Uiso 1 1 calc R . .
H12C H 1.2329 -0.0709 -0.1813 0.067 Uiso 1 1 calc R . .
O21 O 1.11338(14) 0.39631(11) -0.02634(6) 0.0400(3) Uani 1 1 d . . .
N21 N 1.03381(14) 0.42171(11) 0.08172(6) 0.0240(3) Uani 1 1 d . . .
H21I H 0.9873 0.4791 0.0656 0.029 Uiso 1 1 calc R . .
C21 C 1.10793(17) 0.36759(13) 0.03553(8) 0.0239(3) Uani 1 1 d . . .
C22 C 1.01972(16) 0.39807(12) 0.15593(7) 0.0193(3) Uani 1 1 d . . .
C23 C 1.07339(16) 0.49836(12) 0.19829(8) 0.0227(3) Uani 1 1 d . . .
H23A H 1.0970 0.4783 0.2474 0.027 Uiso 1 1 calc R . .
H23B H 1.1565 0.5315 0.1767 0.027 Uiso 1 1 calc R . .
C24 C 0.94921(16) 0.57439(13) 0.19400(8) 0.0209(3) Uani 1 1 d . . .
O25 O 1.07310(12) 0.73862(9) 0.20900(7) 0.0339(3) Uani 1 1 d . . .
C25 C 0.94619(17) 0.68807(13) 0.19780(8) 0.0233(3) Uani 1 1 d . . .
C26 C 0.81918(18) 0.74112(13) 0.18815(8) 0.0259(4) Uani 1 1 d . . .
H26A H 0.8153 0.8188 0.1906 0.031 Uiso 1 1 calc R . .
C27 C 0.69680(17) 0.68165(13) 0.17484(8) 0.0253(4) Uani 1 1 d . . .
H27A H 0.6102 0.7191 0.1688 0.030 Uiso 1 1 calc R . .
O28 O 0.58690(12) 0.50227(9) 0.15660(7) 0.0315(3) Uani 1 1 d . . .
C28 C 0.70041(16) 0.56874(13) 0.17030(8) 0.0228(3) Uani 1 1 d . . .
C29 C 0.82858(16) 0.51508(12) 0.17974(8) 0.0203(3) Uani 1 1 d . . .
C210 C 0.86147(16) 0.39538(13) 0.17173(8) 0.0235(3) Uani 1 1 d . . .
H21A H 0.8063 0.3623 0.1326 0.028 Uiso 1 1 calc R . .
H21B H 0.8436 0.3544 0.2153 0.028 Uiso 1 1 calc R . .
C211 C 0.45964(18) 0.55588(16) 0.13749(10) 0.0365(4) Uani 1 1 d . . .
H21C H 0.3862 0.5011 0.1290 0.055 Uiso 1 1 calc R . .
H21D H 0.4728 0.5989 0.0948 0.055 Uiso 1 1 calc R . .
H21E H 0.4321 0.6047 0.1755 0.055 Uiso 1 1 calc R . .
C212 C 1.0749(2) 0.85486(15) 0.20863(11) 0.0420(5) Uani 1 1 d . . .
H21F H 1.1709 0.8808 0.2172 0.063 Uiso 1 1 calc R . .
H21G H 1.0147 0.8825 0.2455 0.063 Uiso 1 1 calc R . .
H21H H 1.0404 0.8816 0.1630 0.063 Uiso 1 1 calc R . .

loop_
_atom_site_aniso_label
_atom_site_aniso_U_11
_atom_site_aniso_U_22
_atom_site_aniso_U_33
_atom_site_aniso_U_23
_atom_site_aniso_U_13
_atom_site_aniso_U_12
O1 0.0381(7) 0.0321(7) 0.0213(6) 0.0081(5) 0.0077(5) 0.0090(5)
N1 0.0300(7) 0.0210(7) 0.0194(7) 0.0012(5) 0.0030(5) 0.0098(6)
C1 0.0209(8) 0.0208(7) 0.0200(8) 0.0014(6) 0.0017(6) 0.0015(6)
C1M 0.0418(10) 0.0247(9) 0.0304(9) 0.0028(7) 0.0001(8) 0.0144(8)
C2 0.0263(8) 0.0221(8) 0.0177(7) -0.0003(6) 0.0040(6) 0.0062(6)
C3 0.0247(8) 0.0282(9) 0.0225(8) -0.0046(7) 0.0022(6) 0.0044(7)
C4 0.0260(8) 0.0218(8) 0.0189(7) -0.0001(6) 0.0019(6) 0.0064(6)
O5 0.0398(7) 0.0295(7) 0.0309(7) -0.0108(5) 0.0032(5) -0.0005(5)
C5 0.0314(9) 0.0249(8) 0.0203(8) -0.0008(6) 0.0015(7) 0.0039(7)
C6 0.0372(10) 0.0277(9) 0.0273(9) -0.0049(7) 0.0072(7) 0.0102(8)
C7 0.0291(9) 0.0352(10) 0.0316(9) 0.0000(8) 0.0116(7) 0.0110(8)
O8 0.0232(6) 0.0435(8) 0.0414(8) -0.0049(6) 0.0058(5) 0.0001(5)
C8 0.0237(9) 0.0294(9) 0.0280(9) 0.0019(7) 0.0023(7) 0.0041(7)
C9 0.0244(8) 0.0245(8) 0.0200(8) -0.0003(6) 0.0020(6) 0.0062(6)
C10 0.0244(8) 0.0261(8) 0.0277(9) -0.0054(7) 0.0027(7) 0.0019(7)
C11 0.0246(10) 0.0654(15) 0.0620(15) -0.0036(12) 0.0122(9) -0.0004(10)
C12 0.0597(14) 0.0375(11) 0.0368(11) -0.0171(9) 0.0065(9) -0.0069(10)
O21 0.0578(9) 0.0440(8) 0.0187(6) 0.0071(5) 0.0130(6) 0.0260(7)
N21 0.0326(8) 0.0220(7) 0.0176(6) 0.0038(5) 0.0062(5) 0.0113(6)
C21 0.0278(8) 0.0240(8) 0.0201(8) 0.0013(6) 0.0048(6) 0.0054(7)
C22 0.0224(8) 0.0204(7) 0.0154(7) 0.0009(6) 0.0043(6) 0.0035(6)
C23 0.0230(8) 0.0224(8) 0.0227(8) -0.0011(6) 0.0008(6) 0.0037(6)
C24 0.0241(8) 0.0217(8) 0.0171(7) -0.0012(6) 0.0036(6) 0.0036(6)
O25 0.0294(7) 0.0227(6) 0.0491(8) -0.0047(5) -0.0049(6) -0.0001(5)
C25 0.0256(8) 0.0236(8) 0.0208(8) -0.0034(6) 0.0006(6) 0.0019(6)
C26 0.0337(9) 0.0214(8) 0.0229(8) -0.0025(6) 0.0035(7) 0.0057(7)
C27 0.0260(9) 0.0277(9) 0.0223(8) -0.0007(6) 0.0041(6) 0.0080(7)
O28 0.0209(6) 0.0288(6) 0.0449(8) 0.0006(5) 0.0018(5) 0.0013(5)
C28 0.0213(8) 0.0277(8) 0.0195(8) 0.0002(6) 0.0046(6) 0.0020(6)
C29 0.0229(8) 0.0227(8) 0.0157(7) 0.0007(6) 0.0060(6) 0.0040(6)
C210 0.0226(8) 0.0225(8) 0.0256(8) 0.0021(6) 0.0051(6) 0.0009(6)
C211 0.0241(9) 0.0402(11) 0.0451(11) -0.0061(9) -0.0030(8) 0.0068(8)
C212 0.0458(12) 0.0236(9) 0.0562(13) -0.0061(9) -0.0055(10) -0.0032(8)

loop_
_geom_bond_atom_site_label_1
_geom_bond_atom_site_label_2
_geom_bond_distance
_geom_bond_site_symmetry_2
_geom_bond_publ_flag
O1 C1 1.2296(18) . ?
N1 C1 1.3485(19) . ?
N1 C1M 1.465(2) . ?
N1 C2 1.4761(19) . ?
C1 C22 1.512(2) . ?
C1M H1M1 0.9800 . ?
C1M H1M2 0.9800 . ?
C1M H1M3 0.9800 . ?
C1M H1M4 0.9800 . ?
C1M H1M5 0.9800 . ?
C1M H1M6 0.9800 . ?
C2 C21 1.515(2) . ?
C2 C3 1.561(2) . ?
C2 C10 1.568(2) . ?
C3 C4 1.499(2) . ?
C3 H3A 0.9900 . ?
C3 H3B 0.9900 . ?
C4 C9 1.375(2) . ?
C4 C5 1.399(2) . ?
O5 C5 1.375(2) . ?
O5 C12 1.427(2) . ?
C5 C6 1.379(2) . ?
C6 C7 1.390(3) . ?
C6 H6A 0.9500 . ?
C7 C8 1.384(2) . ?
C7 H7A 0.9500 . ?
O8 C8 1.377(2) . ?
O8 C11 1.421(2) . ?
C8 C9 1.391(2) . ?
C9 C10 1.498(2) . ?
C10 H10A 0.9900 . ?
C10 H10B 0.9900 . ?
C11 H11A 0.9800 . ?
C11 H11B 0.9800 . ?
C11 H11C 0.9800 . ?
C12 H12A 0.9800 . ?
C12 H12B 0.9800 . ?
C12 H12C 0.9800 . ?
O21 C21 1.2348(19) . ?
N21 C21 1.3216(19) . ?
N21 C22 1.4559(18) . ?
N21 H21I 0.8800 . ?
C22 C23 1.547(2) . ?
C22 C210 1.549(2) . ?
C23 C24 1.506(2) . ?
C23 H23A 0.9900 . ?
C23 H23B 0.9900 . ?
C24 C29 1.382(2) . ?
C24 C25 1.389(2) . ?
O25 C25 1.3722(19) . ?
O25 C212 1.418(2) . ?
C25 C26 1.383(2) . ?
C26 C27 1.394(2) . ?
C26 H26A 0.9500 . ?
C27 C28 1.381(2) . ?
C27 H27A 0.9500 . ?
O28 C28 1.374(2) . ?
O28 C211 1.420(2) . ?
C28 C29 1.396(2) . ?
C29 C210 1.502(2) . ?
C210 H21A 0.9900 . ?
C210 H21B 0.9900 . ?
C211 H21C 0.9800 . ?
C211 H21D 0.9800 . ?
C211 H21E 0.9800 . ?
C212 H21F 0.9800 . ?
C212 H21G 0.9800 . ?
C212 H21H 0.9800 . ?
